data_1563628
loop_
_publ_author_name
'Zubkov, Vladimir G.'
'Tarakina, Nadezda V.'
'Leonidov, Ivan I.'
'Tyutyunnik, Alexander P.'
'Surat, Ludmila L.'
'Melkozerova, Marina A.'
'Zabolotskaya, Elena V.'
'Kellerman, Dina G.'

_publ_section_title
;
 Synthesis and crystal structure of Ln2M2+Ge4O12, Ln=rare-earth element or
 Y; M=Ca, Mn, Zn
;
_journal_issue 5
_journal_name_full 'Journal of Solid State Chemistry'
_journal_page_first 1186
_journal_page_last 1193
_journal_paper_doi 10.1016/j.jssc.2010.03.027
_journal_volume 183
_journal_year 2010
_chemical_formula_sum 'Ca Gd2 Ge4 O12'
_chemical_formula_weight 836.93
_space_group_IT_number 125
_space_group_name_Hall '-P 4a 2b'
_space_group_name_H-M_alt 'P 4/n b m :2'
_symmetry_cell_setting tetragonal
_symmetry_space_group_name_H-M 'P 4/n b m :2'
_cell_angle_alpha 90.0
_cell_angle_beta 90.0
_cell_angle_gamma 90.0
_cell_formula_units_Z 2
_cell_length_a 10.07495(9)
_cell_length_b 10.07495
_cell_length_c 5.10301(6)
_cell_volume 517.979(8)
_computing_structure_refinement GSAS
_diffrn_radiation_polarisn_ratio 0.8
_diffrn_radiation_probe x-ray
_diffrn_radiation_wavelength 1.54056
_exptl_absorpt_correction_T_max 6.17750
_exptl_absorpt_correction_T_min 2.40256
_exptl_absorpt_process_details
;   GSAS Absorption/surface roughness correction: function number 4
 Flat plate transmission absorption correction
Terms =    -0.56562         0.0000    
Correction is refined.
;
_pd_calc_method 'Rietveld Refinement'
_pd_instr_location ' ?'
_pd_meas_2theta_range_inc 0.02
_pd_meas_2theta_range_max 119.98
_pd_meas_2theta_range_min 2.0
_pd_meas_number_of_points 5900
_pd_proc_2theta_range_inc 0.02
_pd_proc_2theta_range_max 119.95547
_pd_proc_2theta_range_min 1.97548
_pd_proc_info_datetime 2010-02-27T12:47:37
_pd_proc_info_excluded_regions ' ?'
_pd_proc_ls_background_function
;   GSAS Background function number 1 with 36 terms.
 Shifted Chebyshev function of 1st kind
      1:    4899.13     2:   -2016.20     3:    433.226     4:   -408.031    
      5:    99.3930     6:   -25.1596     7:   -5.82388     8:   -6.96940    
      9:    18.3444    10:   -25.6198    11:    19.7698    12:   -2.72999    
     13:  -0.363687    14:   -8.23002    15:    12.2993    16:   -19.9955    
     17:    20.9472    18:   -13.0743    19:   -2.88202    20:    6.42540    
     21:   -1.95894    22:   -3.67061    23:    14.6316    24:   -22.2042    
     25:    13.7319    26:   -8.25152    27:   -3.09063    28:    12.8234    
     29:   -14.2830    30:    7.11357    31:    1.11087    32:   -13.7555    
     33:    17.1884    34:   -9.14369    35:    1.35737    36:    7.46064    
;
_pd_proc_ls_peak_cutoff 0.00200
_pd_proc_ls_profile_function
;
 CW Profile function number 2 with  18 terms
 Profile coefficients for Simpson's rule integration of pseudovoigt function
 C.J. Howard (1982). J. Appl. Cryst.,15,615-620.
 P. Thompson, D.E. Cox & J.B. Hastings (1987). J. Appl. Cryst.,20,79-83.
 #1(GU)   =   29.532 #2(GV)   =  -13.267 #3(GW)   =   13.500
 #4(LX)   =    3.399 #5(LY)   =    7.054 #6(trns) =    0.000
 #7(asym) =   2.2143 #8(shft) =   0.0000 #9(GP)   =    0.000
 #10(stec)=     0.00 #11(ptec)=     0.00 #12(sfec)=     0.00
 #13(L11) =    0.000 #14(L22) =    0.000 #15(L33) =    0.000
 #16(L12) =    0.000 #17(L13) =    0.000 #18(L23) =    0.000
 Peak tails are ignored  where the intensity is below 0.0020 times the peak
   Aniso. broadening axis   0.0   0.0   1.0
;
_pd_proc_ls_prof_R_factor 0.0148
_pd_proc_ls_prof_wR_expected 0.0141
_pd_proc_ls_prof_wR_factor 0.0190
_pd_proc_number_of_points 5900
_pd_spec_mounting ' ?'
_refine_ls_goodness_of_fit_all 1.35
_refine_ls_matrix_type full
_refine_ls_number_parameters 70
_refine_ls_number_restraints 0
_refine_ls_R_Fsqd_factor 0.03255
_refine_ls_shift/su_max 0.03
_refine_ls_shift/su_mean 0.00
_reflns_d_resolution_high 0.891
_reflns_d_resolution_low 7.124
_reflns_limit_h_max 11
_reflns_limit_h_min 0
_reflns_limit_k_max 8
_reflns_limit_k_min 0
_reflns_limit_l_max 5
_reflns_limit_l_min 0
_reflns_number_total 215
_cod_data_source_file GD2CAGe4O12.cif
_cod_data_source_block GD2CA(VO3)4_publ
_cod_depositor_comments
;
The following automatic conversions were performed:

data item '_geom_angle_publ_flag' value 'N' was changed to 'n' in
accordance with the built-in table derived from the CIF Core
dictionary named 'cif_core.dic' version 2.4.5 last updated on
2014-11-21 (194 times).

data item '_geom_bond_publ_flag' value 'N' was changed to 'n' in
accordance with the built-in table derived from the CIF Core
dictionary named 'cif_core.dic' version 2.4.5 last updated on
2014-11-21 (56 times).

Automatic conversion script
Id: cif_fix_values 8369 2020-08-20 11:38:08Z andrius 
;
_cod_original_cell_volume 517.979(12)
_cod_original_sg_symbol_H-M 'P 4/n b m'
_cod_original_formula_sum 'Ca1.00 Gd2.00 Ge4 O12'
_cod_database_code 1563628
_gsas_exptl_extinct_corr_t_min 1.00000
_gsas_exptl_extinct_corr_t_max 1.00000

loop_
_symmetry_equiv_pos_site_id
_symmetry_equiv_pos_as_xyz
1 +x,+y,+z
2 -y+1/2,+x,+z
3 -x+1/2,-y+1/2,+z
4 +y,-x+1/2,+z
5 -x,+y+1/2,+z
6 -y,-x,+z
7 +x+1/2,-y,+z
8 +y+1/2,+x+1/2,+z
-1 -x,-y,-z
-2 +y+1/2,-x,-z
-3 +x+1/2,+y+1/2,-z
-4 -y,+x+1/2,-z
-5 +x,-y+1/2,-z
-6 +y,+x,-z
-7 -x+1/2,+y,-z
-8 -y+1/2,-x+1/2,-z

loop_
_atom_site_aniso_label
_atom_site_aniso_U_11
_atom_site_aniso_U_12
_atom_site_aniso_U_13
_atom_site_aniso_U_22
_atom_site_aniso_U_23
_atom_site_aniso_U_33
CA1 0.0443(24) -0.0081(15) 0.0071(32) 0.0443(24) -0.0071(32) 0.0410(35)
GD1 0.0443(24) -0.0081(15) 0.0071(32) 0.0443(24) -0.0071(32) 0.0410(35)
GD2 0.0397(23) 0.0 0.0 0.0397(23) 0.0 0.0316(29)
GE1 0.0350(25) 0.0 0.0 0.0323(30) 0.002(4) 0.0383(27)
O1 0.022(5) -0.002(7) 0.006(5) 0.022(5) -0.006(5) 0.034(9)
O2 0.032(8) 0.0025(33) 0.000(6) 0.027(8) -0.006(6) 0.021(5)

loop_
_atom_site_type_symbol
_atom_site_label
_atom_site_fract_x
_atom_site_fract_y
_atom_site_fract_z
_atom_site_occupancy
_atom_site_thermal_displace_type
_atom_site_U_iso_or_equiv
_atom_site_symmetry_multiplicity
Ca CA1 0.0 0.0 0.5 0.5 Uani 0.04321 4
Gd GD1 0.0 0.0 0.5 0.5 Uani 0.04321 4
Gd GD2 0.25 0.25 0.5 1.0 Uani 0.03702 2
Ge GE1 0.52331(21) 0.25 0.0 1.0 Uani 0.03519 8
O O1 0.6290(8) 0.3710(8) 0.1550(17) 1.0 Uani 0.02596 8
O O2 0.1762(7) 0.0612(6) 0.2523(14) 1.0 Uani 0.02663 16

loop_
_atom_type_symbol
_atom_type_number_in_cell
_atom_type_scat_dispersion_real
_atom_type_scat_dispersion_imag
_atom_type_scat_Cromer_Mann_a1
_atom_type_scat_Cromer_Mann_a2
_atom_type_scat_Cromer_Mann_a3
_atom_type_scat_Cromer_Mann_a4
_atom_type_scat_Cromer_Mann_b1
_atom_type_scat_Cromer_Mann_b2
_atom_type_scat_Cromer_Mann_b3
_atom_type_scat_Cromer_Mann_b4
_atom_type_scat_Cromer_Mann_c
_atom_type_scat_source
Ca 2.0 0.000 0.000 8.62660 10.4421 7.38730 0.65990 1.58990 85.7484 1.02110 178.437 1.37510 International_Tables_Vol_C
Gd 4.0 0.000 0.000 25.0709 2.25341 19.0798 0.18195 13.8518 12.9331 3.54545 101.398 2.41960 International_Tables_Vol_C
Ge 8.0 0.000 0.000 16.0816 2.85090 6.37470 0.25160 3.70680 11.4468 3.68300 54.7625 2.13130 International_Tables_Vol_C
O 24.0 0.000 0.000 3.04850 13.2771 2.28680 5.70110 1.54630 0.32390 0.86700 32.9089 0.25080 International_Tables_Vol_C

loop_
_geom_angle_atom_site_label_1
_geom_angle_atom_site_label_2
_geom_angle_atom_site_label_3
_geom_angle
_geom_angle_site_symmetry_1
_geom_angle_site_symmetry_2
_geom_angle_site_symmetry_3
_geom_angle_publ_flag
GD2 CA1 GD2 180.0 1_555 . 5_545 n
GD2 CA1 O1 90.0003 1_555 . 3_555 n
GD2 CA1 O1 89.9997 1_555 . -3_456 n
GD2 CA1 O2 41.69(16) 1_555 . 1_555 n
GD2 CA1 O2 138.31(16) 1_555 . 6_555 n
GD2 CA1 O2 138.31(16) 1_555 . -1_556 n
GD2 CA1 O2 41.69(16) 1_555 . -6_556 n
GD2 CA1 O1 89.9997 5_545 . 3_555 n
GD2 CA1 O1 90.0003 5_545 . -3_456 n
GD2 CA1 O2 138.31(16) 5_545 . 1_555 n
GD2 CA1 O2 41.69(16) 5_545 . 6_555 n
GD2 CA1 O2 41.69(16) 5_545 . -1_556 n
GD2 CA1 O2 138.31(16) 5_545 . -6_556 n
O1 CA1 O1 180.0 3_555 . -3_456 n
O1 CA1 O2 82.83(26) 3_555 . 1_555 n
O1 CA1 O2 82.83(26) 3_555 . 6_555 n
O1 CA1 O2 97.17(26) 3_555 . -1_556 n
O1 CA1 O2 97.17(26) 3_555 . -6_556 n
O1 CA1 O2 97.17(26) -3_446 . 1_555 n
O1 CA1 O2 97.17(26) -3_446 . 6_555 n
O1 CA1 O2 82.83(26) -3_446 . -1_556 n
O1 CA1 O2 82.83(26) -3_446 . -6_556 n
O2 CA1 O2 96.62(33) 1_555 . 6_555 n
O2 CA1 O2 180.0 1_555 . -1_556 n
O2 CA1 O2 83.38(33) 1_555 . -6_556 n
O2 CA1 O2 83.38(33) 6_555 . -1_556 n
O2 CA1 O2 180.0 6_555 . -6_556 n
O2 CA1 O2 96.62(33) -1_556 . -6_556 n
GD2 GD1 GD2 180.0 1_555 . 5_545 n
GD2 GD1 O1 90.0003 1_555 . 3_555 n
GD2 GD1 O1 89.9997 1_555 . -3_456 n
GD2 GD1 O2 41.69(16) 1_555 . 1_555 n
GD2 GD1 O2 138.31(16) 1_555 . 6_555 n
GD2 GD1 O2 138.31(16) 1_555 . -1_556 n
GD2 GD1 O2 41.69(16) 1_555 . -6_556 n
GD2 GD1 O1 89.9997 5_545 . 3_555 n
GD2 GD1 O1 90.0003 5_545 . -3_456 n
GD2 GD1 O2 138.31(16) 5_545 . 1_555 n
GD2 GD1 O2 41.69(16) 5_545 . 6_555 n
GD2 GD1 O2 41.69(16) 5_545 . -1_556 n
GD2 GD1 O2 138.31(16) 5_545 . -6_556 n
O1 GD1 O1 180.0 3_555 . -3_456 n
O1 GD1 O2 82.83(26) 3_555 . 1_555 n
O1 GD1 O2 82.83(26) 3_555 . 6_555 n
O1 GD1 O2 97.17(26) 3_555 . -1_556 n
O1 GD1 O2 97.17(26) 3_555 . -6_556 n
O1 GD1 O2 97.17(26) -3_446 . 1_555 n
O1 GD1 O2 97.17(26) -3_446 . 6_555 n
O1 GD1 O2 82.83(26) -3_446 . -1_556 n
O1 GD1 O2 82.83(26) -3_446 . -6_556 n
O2 GD1 O2 96.62(33) 1_555 . 6_555 n
O2 GD1 O2 180.0 1_555 . -1_556 n
O2 GD1 O2 83.38(33) 1_555 . -6_556 n
O2 GD1 O2 83.38(33) 6_555 . -1_556 n
O2 GD1 O2 180.0 6_555 . -6_556 n
O2 GD1 O2 96.62(33) -1_556 . -6_556 n
CA1 GD2 CA1 90.0 1_555 . 2_555 n
CA1 GD2 CA1 180.0 1_555 . 3_555 n
CA1 GD2 CA1 90.0 1_555 . 4_555 n
CA1 GD2 GD1 0.0 1_555 . 1_555 n
CA1 GD2 GD1 90.0 1_555 . 2_555 n
CA1 GD2 GD1 180.0 1_555 . 3_555 n
CA1 GD2 GD1 90.0 1_555 . 4_555 n
CA1 GD2 O2 38.83(17) 1_555 . 1_555 n
CA1 GD2 O2 109.94(13) 1_555 . 2_555 n
CA1 GD2 O2 141.17(17) 1_555 . 3_555 n
CA1 GD2 O2 70.06(13) 1_555 . 4_555 n
CA1 GD2 O2 109.94(13) 1_555 . -5_456 n
CA1 GD2 O2 38.83(17) 1_555 . -6_556 n
CA1 GD2 O2 70.06(13) 1_555 . -7_546 n
CA1 GD2 O2 141.17(17) 1_555 . -8_556 n
CA1 GD2 CA1 90.0 2_555 . 3_555 n
CA1 GD2 CA1 180.0 2_555 . 4_555 n
CA1 GD2 GD1 90.0 2_555 . 1_555 n
CA1 GD2 GD1 0.0 2_555 . 2_555 n
CA1 GD2 GD1 90.0 2_555 . 3_555 n
CA1 GD2 GD1 180.0 2_555 . 4_555 n
CA1 GD2 O2 70.06(13) 2_555 . 1_555 n
CA1 GD2 O2 38.83(17) 2_555 . 2_555 n
CA1 GD2 O2 109.94(13) 2_555 . 3_555 n
CA1 GD2 O2 141.17(17) 2_555 . 4_555 n
CA1 GD2 O2 141.17(17) 2_555 . -5_456 n
CA1 GD2 O2 109.94(13) 2_555 . -6_556 n
CA1 GD2 O2 38.83(17) 2_555 . -7_546 n
CA1 GD2 O2 70.06(13) 2_555 . -8_556 n
CA1 GD2 CA1 90.0 3_555 . 4_555 n
CA1 GD2 GD1 180.0 3_555 . 1_555 n
CA1 GD2 GD1 90.0 3_555 . 2_555 n
CA1 GD2 GD1 0.0 3_555 . 3_555 n
CA1 GD2 GD1 90.0 3_555 . 4_555 n
CA1 GD2 O2 141.17(17) 3_555 . 1_555 n
CA1 GD2 O2 70.06(13) 3_555 . 2_555 n
CA1 GD2 O2 38.83(17) 3_555 . 3_555 n
CA1 GD2 O2 109.94(13) 3_555 . 4_555 n
CA1 GD2 O2 70.06(13) 3_555 . -5_456 n
CA1 GD2 O2 141.17(17) 3_555 . -6_556 n
CA1 GD2 O2 109.94(13) 3_555 . -7_546 n
CA1 GD2 O2 38.83(17) 3_555 . -8_556 n
CA1 GD2 GD1 90.0 4_555 . 1_555 n
CA1 GD2 GD1 180.0 4_555 . 2_555 n
CA1 GD2 GD1 90.0 4_555 . 3_555 n
CA1 GD2 GD1 0.0 4_555 . 4_555 n
CA1 GD2 O2 109.94(13) 4_555 . 1_555 n
CA1 GD2 O2 141.17(17) 4_555 . 2_555 n
CA1 GD2 O2 70.06(13) 4_555 . 3_555 n
CA1 GD2 O2 38.83(17) 4_555 . 4_555 n
CA1 GD2 O2 38.83(17) 4_555 . -5_456 n
CA1 GD2 O2 70.06(13) 4_555 . -6_556 n
CA1 GD2 O2 141.17(17) 4_555 . -7_546 n
CA1 GD2 O2 109.94(13) 4_555 . -8_556 n
GD1 GD2 GD1 90.0 1_555 . 2_555 n
GD1 GD2 GD1 180.0 1_555 . 3_555 n
GD1 GD2 GD1 90.0 1_555 . 4_555 n
GD1 GD2 O2 38.83(17) 1_555 . 1_555 n
GD1 GD2 O2 109.94(13) 1_555 . 2_555 n
GD1 GD2 O2 141.17(17) 1_555 . 3_555 n
GD1 GD2 O2 70.06(13) 1_555 . 4_555 n
GD1 GD2 O2 109.94(13) 1_555 . -5_456 n
GD1 GD2 O2 38.83(17) 1_555 . -6_556 n
GD1 GD2 O2 70.06(13) 1_555 . -7_546 n
GD1 GD2 O2 141.17(17) 1_555 . -8_556 n
GD1 GD2 GD1 90.0 2_555 . 3_555 n
GD1 GD2 GD1 180.0 2_555 . 4_555 n
GD1 GD2 O2 70.06(13) 2_555 . 1_555 n
GD1 GD2 O2 38.83(17) 2_555 . 2_555 n
GD1 GD2 O2 109.94(13) 2_555 . 3_555 n
GD1 GD2 O2 141.17(17) 2_555 . 4_555 n
GD1 GD2 O2 141.17(17) 2_555 . -5_456 n
GD1 GD2 O2 109.94(13) 2_555 . -6_556 n
GD1 GD2 O2 38.83(17) 2_555 . -7_546 n
GD1 GD2 O2 70.06(13) 2_555 . -8_556 n
GD1 GD2 GD1 90.0 3_555 . 4_555 n
GD1 GD2 O2 141.17(17) 3_555 . 1_555 n
GD1 GD2 O2 70.06(13) 3_555 . 2_555 n
GD1 GD2 O2 38.83(17) 3_555 . 3_555 n
GD1 GD2 O2 109.94(13) 3_555 . 4_555 n
GD1 GD2 O2 70.06(13) 3_555 . -5_456 n
GD1 GD2 O2 141.17(17) 3_555 . -6_556 n
GD1 GD2 O2 109.94(13) 3_555 . -7_546 n
GD1 GD2 O2 38.83(17) 3_555 . -8_556 n
GD1 GD2 O2 109.94(13) 4_555 . 1_555 n
GD1 GD2 O2 141.17(17) 4_555 . 2_555 n
GD1 GD2 O2 70.06(13) 4_555 . 3_555 n
GD1 GD2 O2 38.83(17) 4_555 . 4_555 n
GD1 GD2 O2 38.83(17) 4_555 . -5_456 n
GD1 GD2 O2 70.06(13) 4_555 . -6_556 n
GD1 GD2 O2 141.17(17) 4_555 . -7_546 n
GD1 GD2 O2 109.94(13) 4_555 . -8_556 n
O2 GD2 O2 73.92(17) 1_555 . 2_555 n
O2 GD2 O2 116.5(4) 1_555 . 3_555 n
O2 GD2 O2 73.92(17) 1_555 . 4_555 n
O2 GD2 O2 143.92(28) 1_555 . -5_456 n
O2 GD2 O2 77.67(35) 1_555 . -6_556 n
O2 GD2 O2 75.26(31) 1_555 . -7_546 n
O2 GD2 O2 140.12(26) 1_555 . -8_556 n
O2 GD2 O2 73.92(17) 2_555 . 3_555 n
O2 GD2 O2 116.5(4) 2_555 . 4_555 n
O2 GD2 O2 140.12(26) 2_555 . -5_456 n
O2 GD2 O2 143.92(28) 2_555 . -6_556 n
O2 GD2 O2 77.67(35) 2_555 . -7_546 n
O2 GD2 O2 75.26(31) 2_555 . -8_556 n
O2 GD2 O2 73.92(17) 3_555 . 4_555 n
O2 GD2 O2 75.26(31) 3_555 . -5_456 n
O2 GD2 O2 140.12(26) 3_555 . -6_556 n
O2 GD2 O2 143.92(28) 3_555 . -7_546 n
O2 GD2 O2 77.67(35) 3_555 . -8_556 n
O2 GD2 O2 77.67(35) 4_555 . -5_456 n
O2 GD2 O2 75.26(31) 4_555 . -6_556 n
O2 GD2 O2 140.12(26) 4_555 . -7_546 n
O2 GD2 O2 143.92(28) 4_555 . -8_556 n
O2 GD2 O2 73.92(17) -5_456 . -6_556 n
O2 GD2 O2 116.5(4) -5_456 . -7_546 n
O2 GD2 O2 73.92(17) -5_456 . -8_556 n
O2 GD2 O2 73.92(17) -6_556 . -7_546 n
O2 GD2 O2 116.5(4) -6_556 . -8_556 n
O2 GD2 O2 73.92(17) -7_546 . -8_556 n
O1 GE1 O1 107.5(7) 1_555 . -4_555 n
O1 GE1 O2 104.9(4) 1_555 . 2_555 n
O1 GE1 O2 109.3(5) 1_555 . -8_555 n
O1 GE1 O2 109.3(5) -4_545 . 2_555 n
O1 GE1 O2 104.9(4) -4_545 . -8_555 n
O2 GE1 O2 120.4(5) 2_555 . -8_555 n
CA1 O1 GD1 0.0 3_555 . 3_555 n
CA1 O1 GE1 110.3(4) 3_555 . 1_555 n
CA1 O1 GE1 110.3(4) 3_555 . 6_665 n
GD1 O1 GE1 110.3(4) 3_555 . 1_555 n
GD1 O1 GE1 110.3(4) 3_555 . 6_665 n
GE1 O1 GE1 127.4(5) 1_555 . 6_665 n
CA1 O2 GD1 0.0 1_555 . 1_555 n
CA1 O2 GD2 99.48(24) 1_555 . 1_555 n
CA1 O2 GE1 128.6(4) 1_555 . 4_555 n
GD1 O2 GD2 99.48(24) 1_555 . 1_555 n
GD1 O2 GE1 128.6(4) 1_555 . 4_555 n
GD2 O2 GE1 130.9(4) 1_555 . 4_555 n

loop_
_geom_bond_atom_site_label_1
_geom_bond_atom_site_label_2
_geom_bond_distance
_geom_bond_site_symmetry_1
_geom_bond_site_symmetry_2
_geom_bond_publ_flag
CA1 GD2 3.562030(30) . 1_555 n
CA1 GD2 3.562030(30) . 5_545 n
CA1 GE1 3.59296(14) . 3_555 n
CA1 GE1 3.59296(14) . 3_556 n
CA1 GE1 3.59296(14) . 4_555 n
CA1 GE1 3.59296(14) . 4_556 n
CA1 GE1 3.59296(14) . 7_455 n
CA1 GE1 3.59296(14) . 7_456 n
CA1 GE1 3.59296(14) . 8_445 n
CA1 GE1 3.59296(14) . 8_446 n
CA1 O1 2.546(10) . 3_555 n
CA1 O1 2.546(10) . -3_446 n
CA1 O2 2.265(7) . 1_555 n
CA1 O2 2.265(7) . 6_555 n
CA1 O2 2.265(7) . -1_556 n
CA1 O2 2.265(7) . -6_556 n
GD1 GD2 3.562030(30) . 1_555 n
GD1 GD2 3.562030(30) . 5_545 n
GD1 O1 2.546(10) . 3_555 n
GD1 O1 2.546(10) . -3_446 n
GD1 O2 2.265(7) . 1_555 n
GD1 O2 2.265(7) . 6_555 n
GD1 O2 2.265(7) . -1_556 n
GD1 O2 2.265(7) . -6_556 n
GD2 CA1 3.562030(30) . 1_555 n
GD2 CA1 3.562030(30) . 2_555 n
GD2 CA1 3.562030(30) . 3_555 n
GD2 CA1 3.562030(30) . 4_555 n
GD2 GD1 3.562030(30) . 1_555 n
GD2 GD1 3.562030(30) . 2_555 n
GD2 GD1 3.562030(30) . 3_555 n
GD2 GD1 3.562030(30) . 4_555 n
GD2 O2 2.402(7) . 1_555 n
GD2 O2 2.402(7) . 2_555 n
GD2 O2 2.402(7) . 3_555 n
GD2 O2 2.402(7) . 4_555 n
GD2 O2 2.402(7) . -5_556 n
GD2 O2 2.402(7) . -6_556 n
GD2 O2 2.402(7) . -7_556 n
GD2 O2 2.402(7) . -8_556 n
GE1 CA1 3.59296(14) . 2_554 n
GE1 CA1 3.59296(14) . 2_555 n
GE1 CA1 3.59296(14) . 3_554 n
GE1 CA1 3.59296(14) . 3_555 n
GE1 O1 1.802(4) . 1_555 n
GE1 O1 1.801(4) . -4_645 n
GE1 O2 1.714(6) . 2_555 n
GE1 O2 1.714(6) . -8_555 n
O1 CA1 2.546(10) . 3_555 n
O1 GD1 2.546(10) . 3_555 n
O1 GE1 1.802(4) . 1_555 n
O1 GE1 1.801(4) . 6_665 n
O2 CA1 2.265(7) . 1_555 n
O2 GD1 2.265(7) . 1_555 n
O2 GD2 2.402(7) . 1_555 n
O2 GE1 1.714(6) . 4_555 n
